data_7029778
loop_
_publ_author_name
'Stasch, Andreas'

_publ_section_title
;
 Reactivity studies of a soluble LiH-complex and non-spectator behaviour
 of its stabilising phosphinoamide ligand.
;
_journal_issue 19
_journal_name_full 'Dalton transactions (Cambridge, England : 2003)'
_journal_page_first 7078
_journal_page_last 7086
_journal_paper_doi 10.1039/c3dt52140k
_journal_volume 43
_journal_year 2014
_chemical_formula_sum 'C72 H74 Li2 N6 P2'
_chemical_formula_weight 1099.19
_chemical_name_systematic
; 
 ? 
;
_space_group_IT_number 14
_symmetry_cell_setting monoclinic
_symmetry_space_group_name_Hall '-P 2yn'
_symmetry_space_group_name_H-M 'P 1 21/n 1'
_atom_sites_solution_hydrogens geom
_atom_sites_solution_primary direct
_atom_sites_solution_secondary difmap
_audit_creation_method SHELXL-97
_cell_angle_alpha 90.00
_cell_angle_beta 91.81(3)
_cell_angle_gamma 90.00
_cell_formula_units_Z 2
_cell_length_a 14.562(3)
_cell_length_b 14.076(3)
_cell_length_c 14.694(3)
_cell_measurement_reflns_used 28019
_cell_measurement_temperature 100(2)
_cell_measurement_theta_max 28.60
_cell_measurement_theta_min 2.00
_cell_volume 3010.4(11)
_computing_data_collection 'BluIce (McPhillips, 2002)'
_computing_molecular_graphics 'X-Seed (Barbour, 1999)'
_computing_publication_material 'CIFTAB (Sheldrick, 1997)'
_computing_structure_refinement 'SHELXL-97 (Sheldrick, 1997)'
_computing_structure_solution 'SHELXS-97 (Sheldrick, 1990)'
_diffrn_ambient_temperature 100(2)
_diffrn_measured_fraction_theta_full 0.957
_diffrn_measured_fraction_theta_max 0.928
_diffrn_measurement_device_type 'ADSC quantum 210r'
_diffrn_measurement_method '\f scan'
_diffrn_radiation_monochromator 'Silicon Double Crystal'
_diffrn_radiation_source 'Australian Synchrotron'
_diffrn_radiation_type synchrotron
_diffrn_radiation_wavelength 0.71070
_diffrn_reflns_av_R_equivalents 0.0698
_diffrn_reflns_av_sigmaI/netI 0.0480
_diffrn_reflns_limit_h_max 19
_diffrn_reflns_limit_h_min -19
_diffrn_reflns_limit_k_max 18
_diffrn_reflns_limit_k_min -16
_diffrn_reflns_limit_l_max 19
_diffrn_reflns_limit_l_min -19
_diffrn_reflns_number 27531
_diffrn_reflns_theta_full 25.00
_diffrn_reflns_theta_max 28.60
_diffrn_reflns_theta_min 2.00
_exptl_absorpt_coefficient_mu 0.121
_exptl_absorpt_correction_T_max 0.9952
_exptl_absorpt_correction_T_min 0.9916
_exptl_absorpt_correction_type multi-scan
_exptl_absorpt_process_details 'XDS (Kabsch, 1993)'
_exptl_crystal_colour colourless
_exptl_crystal_density_diffrn 1.213
_exptl_crystal_density_method 'not measured'
_exptl_crystal_description block
_exptl_crystal_F_000 1168
_exptl_crystal_size_max 0.07
_exptl_crystal_size_mid 0.06
_exptl_crystal_size_min 0.04
_refine_diff_density_max 0.388
_refine_diff_density_min -0.472
_refine_diff_density_rms 0.060
_refine_ls_extinction_coef 0.0350(19)
_refine_ls_extinction_expression Fc^*^=kFc[1+0.001xFc^2^\l^3^/sin(2\q)]^-1/4^
_refine_ls_extinction_method SHELXL
_refine_ls_goodness_of_fit_ref 1.023
_refine_ls_hydrogen_treatment constr
_refine_ls_matrix_type full
_refine_ls_number_parameters 375
_refine_ls_number_reflns 7161
_refine_ls_number_restraints 0
_refine_ls_restrained_S_all 1.023
_refine_ls_R_factor_all 0.0685
_refine_ls_R_factor_gt 0.0486
_refine_ls_shift/su_max 0.000
_refine_ls_shift/su_mean 0.000
_refine_ls_structure_factor_coef Fsqd
_refine_ls_weighting_details 'calc w=1/[\s^2^(Fo^2^)+(0.0613P)^2^+1.4731P] where P=(Fo^2^+2Fc^2^)/3'
_refine_ls_weighting_scheme calc
_refine_ls_wR_factor_gt 0.1172
_refine_ls_wR_factor_ref 0.1275
_reflns_number_gt 5521
_reflns_number_total 7161
_reflns_threshold_expression >2sigma(I)
_cod_data_source_file c3dt52140k2.cif
_cod_data_source_block compound_5
_cod_depositor_comments
;Adding full bibliography for
 ./tmp-cod-update-bibliographies-12899/cifs/7029778.cif.
;
_cod_original_cell_volume 3010.4(10)
_cod_original_sg_symbol_H-M 'P 21/n'
_cod_database_code 7029778

loop_
_symmetry_equiv_pos_as_xyz
'x, y, z'
'-x+1/2, y+1/2, -z+1/2'
'-x, -y, -z'
'x-1/2, -y-1/2, z-1/2'

loop_
_atom_site_label
_atom_site_type_symbol
_atom_site_fract_x
_atom_site_fract_y
_atom_site_fract_z
_atom_site_U_iso_or_equiv
_atom_site_adp_type
_atom_site_occupancy
_atom_site_symmetry_multiplicity
_atom_site_calc_flag
_atom_site_refinement_flags
P1 P 0.45135(3) 0.15156(3) 0.17134(3) 0.01599(11) Uani 1 1 d .
N1 N 0.40162(9) 0.15289(9) 0.07538(9) 0.0181(3) Uani 1 1 d .
C1 C 0.38004(11) 0.10737(12) 0.26052(11) 0.0189(3) Uani 1 1 d .
Li1 Li 0.4614(2) 0.0737(2) -0.0135(2) 0.0235(6) Uani 1 1 d .
N2 N 0.53899(9) 0.07392(9) 0.16549(9) 0.0178(3) Uani 1 1 d .
C2 C 0.35515(12) 0.01149(12) 0.26102(12) 0.0221(3) Uani 1 1 d .
H2 H 0.3777 -0.0300 0.2159 0.027 Uiso 1 1 calc R
N3 N 0.56859(9) 0.05263(10) 0.07488(9) 0.0180(3) Uani 1 1 d .
C3 C 0.29795(13) -0.02367(13) 0.32665(13) 0.0261(4) Uani 1 1 d .
H3 H 0.2822 -0.0891 0.3269 0.031 Uiso 1 1 calc R
C4 C 0.26368(13) 0.03686(14) 0.39210(13) 0.0277(4) Uani 1 1 d .
H4 H 0.2238 0.0130 0.4367 0.033 Uiso 1 1 calc R
C5 C 0.28768(13) 0.13167(13) 0.39214(12) 0.0256(4) Uani 1 1 d .
H5 H 0.2641 0.1730 0.4368 0.031 Uiso 1 1 calc R
C6 C 0.34602(12) 0.16715(12) 0.32742(12) 0.0227(3) Uani 1 1 d .
H6 H 0.3629 0.2323 0.3286 0.027 Uiso 1 1 calc R
C7 C 0.48927(11) 0.26770(11) 0.20930(11) 0.0194(3) Uani 1 1 d .
C8 C 0.57878(13) 0.28557(13) 0.24018(13) 0.0267(4) Uani 1 1 d .
H8 H 0.6226 0.2356 0.2424 0.032 Uiso 1 1 calc R
C9 C 0.60426(14) 0.37673(14) 0.26780(15) 0.0331(4) Uani 1 1 d .
H9 H 0.6659 0.3890 0.2875 0.040 Uiso 1 1 calc R
C10 C 0.54059(14) 0.44928(14) 0.26680(14) 0.0314(4) Uani 1 1 d .
H10 H 0.5581 0.5108 0.2876 0.038 Uiso 1 1 calc R
C11 C 0.45130(13) 0.43289(12) 0.23569(13) 0.0266(4) Uani 1 1 d .
H11 H 0.4077 0.4831 0.2343 0.032 Uiso 1 1 calc R
C12 C 0.42583(12) 0.34251(12) 0.20655(12) 0.0218(3) Uani 1 1 d .
H12 H 0.3648 0.3313 0.1845 0.026 Uiso 1 1 calc R
C13 C 0.35891(11) 0.22861(11) 0.02599(11) 0.0186(3) Uani 1 1 d .
C14 C 0.26199(12) 0.23450(12) 0.02167(12) 0.0212(3) Uani 1 1 d .
C15 C 0.22086(13) 0.30569(13) -0.03194(13) 0.0275(4) Uani 1 1 d .
H15 H 0.1558 0.3107 -0.0348 0.033 Uiso 1 1 calc R
C16 C 0.27250(14) 0.36901(14) -0.08092(13) 0.0294(4) Uani 1 1 d .
H16 H 0.2431 0.4170 -0.1167 0.035 Uiso 1 1 calc R
C17 C 0.36708(13) 0.36199(13) -0.07742(13) 0.0268(4) Uani 1 1 d .
H17 H 0.4024 0.4052 -0.1116 0.032 Uiso 1 1 calc R
C18 C 0.41198(12) 0.29256(12) -0.02470(12) 0.0218(3) Uani 1 1 d .
C19 C 0.20278(12) 0.16535(12) 0.07316(13) 0.0237(4) Uani 1 1 d .
H19 H 0.2441 0.1144 0.0984 0.028 Uiso 1 1 calc R
C20 C 0.13056(14) 0.11742(15) 0.01108(16) 0.0355(5) Uani 1 1 d .
H20A H 0.0907 0.1659 -0.0173 0.053 Uiso 1 1 calc R
H20B H 0.0935 0.0741 0.0471 0.053 Uiso 1 1 calc R
H20C H 0.1611 0.0815 -0.0364 0.053 Uiso 1 1 calc R
C21 C 0.15640(15) 0.21245(15) 0.15364(15) 0.0353(4) Uani 1 1 d .
H21A H 0.2033 0.2408 0.1945 0.053 Uiso 1 1 calc R
H21B H 0.1219 0.1646 0.1869 0.053 Uiso 1 1 calc R
H21C H 0.1143 0.2620 0.1311 0.053 Uiso 1 1 calc R
C22 C 0.51611(12) 0.28694(12) -0.02668(12) 0.0224(3) Uani 1 1 d .
H22 H 0.5367 0.2347 0.0153 0.027 Uiso 1 1 calc R
C23 C 0.54712(14) 0.26202(14) -0.12247(13) 0.0308(4) Uani 1 1 d .
H23A H 0.5183 0.2023 -0.1423 0.046 Uiso 1 1 calc R
H23B H 0.6141 0.2550 -0.1216 0.046 Uiso 1 1 calc R
H23C H 0.5288 0.3129 -0.1648 0.046 Uiso 1 1 calc R
C24 C 0.56195(13) 0.37904(13) 0.00667(14) 0.0285(4) Uani 1 1 d .
H24A H 0.5503 0.4295 -0.0382 0.043 Uiso 1 1 calc R
H24B H 0.6283 0.3689 0.0146 0.043 Uiso 1 1 calc R
H24C H 0.5365 0.3976 0.0650 0.043 Uiso 1 1 calc R
C25 C 0.57066(11) 0.01316(11) 0.23754(11) 0.0195(3) Uani 1 1 d .
C26 C 0.61502(12) -0.07181(12) 0.21671(12) 0.0238(4) Uani 1 1 d .
H26 H 0.6272 -0.0868 0.1552 0.029 Uiso 1 1 calc R
C27 C 0.64137(14) -0.13446(13) 0.28579(13) 0.0296(4) Uani 1 1 d .
H27 H 0.6703 -0.1927 0.2708 0.036 Uiso 1 1 calc R
C28 C 0.62623(14) -0.11348(14) 0.37594(14) 0.0321(4) Uani 1 1 d .
H28 H 0.6425 -0.1577 0.4226 0.039 Uiso 1 1 calc R
C29 C 0.58694(13) -0.02675(14) 0.39731(13) 0.0281(4) Uani 1 1 d .
H29 H 0.5776 -0.0109 0.4592 0.034 Uiso 1 1 calc R
C30 C 0.56117(12) 0.03700(13) 0.32918(12) 0.0227(4) Uani 1 1 d .
H30 H 0.5369 0.0973 0.3449 0.027 Uiso 1 1 calc R
C31 C 0.65817(11) 0.08230(11) 0.06055(12) 0.0195(3) Uani 1 1 d .
C32 C 0.68642(13) 0.07848(13) -0.03022(13) 0.0259(4) Uani 1 1 d .
H32 H 0.6438 0.0577 -0.0763 0.031 Uiso 1 1 calc R
C33 C 0.77377(14) 0.10392(13) -0.05441(15) 0.0305(4) Uani 1 1 d .
H33 H 0.7905 0.1001 -0.1163 0.037 Uiso 1 1 calc R
C34 C 0.83747(13) 0.13512(13) 0.01134(16) 0.0329(4) Uani 1 1 d .
H34 H 0.8974 0.1539 -0.0050 0.040 Uiso 1 1 calc R
C35 C 0.81175(12) 0.13830(12) 0.10117(14) 0.0285(4) Uani 1 1 d .
H35 H 0.8551 0.1587 0.1467 0.034 Uiso 1 1 calc R
C36 C 0.72402(12) 0.11244(12) 0.12643(12) 0.0225(3) Uani 1 1 d .
H36 H 0.7084 0.1151 0.1887 0.027 Uiso 1 1 calc R

loop_
_atom_site_aniso_label
_atom_site_aniso_U_11
_atom_site_aniso_U_22
_atom_site_aniso_U_33
_atom_site_aniso_U_23
_atom_site_aniso_U_13
_atom_site_aniso_U_12
P1 0.0174(2) 0.01388(19) 0.0167(2) -0.00057(14) -0.00003(15) 0.00052(14)
N1 0.0199(6) 0.0155(6) 0.0189(7) 0.0008(5) -0.0018(5) 0.0022(5)
C1 0.0192(7) 0.0196(8) 0.0178(7) 0.0003(6) -0.0020(6) 0.0013(6)
Li1 0.0260(15) 0.0218(14) 0.0226(14) -0.0061(11) -0.0005(12) 0.0043(11)
N2 0.0201(7) 0.0169(6) 0.0163(6) -0.0005(5) 0.0000(5) 0.0037(5)
C2 0.0237(8) 0.0201(8) 0.0226(8) -0.0003(6) -0.0005(7) -0.0016(6)
N3 0.0192(7) 0.0188(7) 0.0160(6) -0.0025(5) 0.0021(5) 0.0011(5)
C3 0.0256(9) 0.0224(8) 0.0303(9) 0.0040(7) 0.0004(8) -0.0044(7)
C4 0.0253(9) 0.0314(10) 0.0267(9) 0.0070(7) 0.0052(8) 0.0002(7)
C5 0.0268(9) 0.0297(9) 0.0205(8) 0.0027(7) 0.0049(7) 0.0044(7)
C6 0.0240(8) 0.0207(8) 0.0234(8) 0.0012(6) 0.0003(7) 0.0027(6)
C7 0.0216(8) 0.0175(7) 0.0190(8) -0.0009(6) 0.0007(6) -0.0011(6)
C8 0.0238(9) 0.0238(9) 0.0324(10) -0.0067(7) -0.0030(7) 0.0005(7)
C9 0.0279(9) 0.0307(10) 0.0403(11) -0.0112(8) -0.0039(8) -0.0063(8)
C10 0.0373(10) 0.0222(9) 0.0348(10) -0.0097(7) 0.0009(9) -0.0075(8)
C11 0.0315(9) 0.0178(8) 0.0307(9) -0.0036(7) 0.0028(8) 0.0019(7)
C12 0.0238(8) 0.0180(8) 0.0236(8) -0.0015(6) 0.0013(7) -0.0005(6)
C13 0.0223(8) 0.0160(7) 0.0174(7) -0.0005(6) -0.0007(6) 0.0029(6)
C14 0.0217(8) 0.0201(8) 0.0215(8) -0.0012(6) -0.0015(7) 0.0027(6)
C15 0.0258(9) 0.0270(9) 0.0295(9) 0.0024(7) -0.0035(8) 0.0069(7)
C16 0.0343(10) 0.0277(9) 0.0260(9) 0.0075(7) -0.0013(8) 0.0092(8)
C17 0.0334(10) 0.0213(8) 0.0257(9) 0.0064(7) 0.0031(8) 0.0044(7)
C18 0.0257(8) 0.0194(8) 0.0203(8) 0.0004(6) 0.0008(7) 0.0028(6)
C19 0.0201(8) 0.0227(8) 0.0282(9) 0.0016(7) -0.0009(7) 0.0020(6)
C20 0.0302(10) 0.0311(10) 0.0445(12) 0.0004(9) -0.0074(9) -0.0043(8)
C21 0.0383(11) 0.0322(10) 0.0359(11) -0.0007(8) 0.0108(9) -0.0042(8)
C22 0.0240(8) 0.0209(8) 0.0227(8) 0.0034(6) 0.0060(7) 0.0013(6)
C23 0.0316(10) 0.0303(10) 0.0307(10) -0.0016(8) 0.0069(8) -0.0005(8)
C24 0.0295(9) 0.0242(9) 0.0322(10) 0.0004(7) 0.0073(8) -0.0039(7)
C25 0.0190(7) 0.0174(7) 0.0218(8) 0.0033(6) -0.0038(6) -0.0007(6)
C26 0.0261(9) 0.0199(8) 0.0252(8) 0.0007(6) -0.0020(7) 0.0025(7)
C27 0.0337(10) 0.0201(8) 0.0346(10) 0.0054(7) -0.0051(8) 0.0053(7)
C28 0.0366(11) 0.0273(10) 0.0319(10) 0.0104(8) -0.0077(8) 0.0004(8)
C29 0.0287(9) 0.0330(10) 0.0222(8) 0.0043(7) -0.0047(7) -0.0022(7)
C30 0.0219(8) 0.0229(8) 0.0230(8) -0.0003(6) -0.0040(7) 0.0009(6)
C31 0.0196(8) 0.0145(7) 0.0245(8) -0.0008(6) 0.0021(7) 0.0016(6)
C32 0.0273(9) 0.0231(8) 0.0275(9) -0.0016(7) 0.0048(7) -0.0010(7)
C33 0.0324(10) 0.0228(9) 0.0369(11) -0.0006(7) 0.0128(9) -0.0004(7)
C34 0.0233(9) 0.0213(9) 0.0549(13) 0.0001(8) 0.0120(9) -0.0025(7)
C35 0.0219(8) 0.0178(8) 0.0456(11) -0.0032(7) -0.0018(8) -0.0004(6)
C36 0.0208(8) 0.0186(8) 0.0282(9) -0.0019(6) 0.0008(7) 0.0018(6)

loop_
_atom_type_symbol
_atom_type_description
_atom_type_scat_dispersion_real
_atom_type_scat_dispersion_imag
_atom_type_scat_source
C C 0.0033 0.0016 'International Tables Vol C Tables 4.2.6.8 and 6.1.1.4'
H H 0.0000 0.0000 'International Tables Vol C Tables 4.2.6.8 and 6.1.1.4'
Li Li -0.0003 0.0001 'International Tables Vol C Tables 4.2.6.8 and 6.1.1.4'
N N 0.0061 0.0033 'International Tables Vol C Tables 4.2.6.8 and 6.1.1.4'
P P 0.1023 0.0942 'International Tables Vol C Tables 4.2.6.8 and 6.1.1.4'

loop_
_geom_angle_atom_site_label_1
_geom_angle_atom_site_label_2
_geom_angle_atom_site_label_3
_geom_angle
_geom_angle_site_symmetry_3
N1 P1 N2 106.95(7) .
N1 P1 C1 113.40(8) .
N2 P1 C1 105.50(7) .
N1 P1 C7 113.29(8) .
N2 P1 C7 112.20(7) .
C1 P1 C7 105.32(8) .
C13 N1 P1 130.65(11) .
C13 N1 Li1 106.57(14) .
P1 N1 Li1 113.21(12) .
C6 C1 C2 118.71(16) .
C6 C1 P1 121.84(13) .
C2 C1 P1 119.41(13) .
N1 Li1 N3 90.35(13) .
N1 Li1 N3 134.78(18) 3_655
N3 Li1 N3 107.89(14) 3_655
C25 N2 N3 117.46(13) .
C25 N2 P1 125.38(12) .
N3 N2 P1 115.49(10) .
C3 C2 C1 120.68(17) .
C3 C2 H2 119.7 .
C1 C2 H2 119.7 .
C31 N3 N2 112.68(13) .
C31 N3 Li1 124.57(14) .
N2 N3 Li1 108.36(13) .
C31 N3 Li1 112.59(14) 3_655
N2 N3 Li1 121.60(13) 3_655
Li1 N3 Li1 72.11(14) 3_655
C2 C3 C4 119.99(17) .
C2 C3 H3 120.0 .
C4 C3 H3 120.0 .
C5 C4 C3 119.80(17) .
C5 C4 H4 120.1 .
C3 C4 H4 120.1 .
C4 C5 C6 120.55(17) .
C4 C5 H5 119.7 .
C6 C5 H5 119.7 .
C5 C6 C1 120.26(16) .
C5 C6 H6 119.9 .
C1 C6 H6 119.9 .
C8 C7 C12 118.97(15) .
C8 C7 P1 122.59(13) .
C12 C7 P1 118.44(13) .
C7 C8 C9 120.04(17) .
C7 C8 H8 120.0 .
C9 C8 H8 120.0 .
C10 C9 C8 120.41(18) .
C10 C9 H9 119.8 .
C8 C9 H9 119.8 .
C9 C10 C11 120.30(17) .
C9 C10 H10 119.8 .
C11 C10 H10 119.8 .
C10 C11 C12 119.56(17) .
C10 C11 H11 120.2 .
C12 C11 H11 120.2 .
C11 C12 C7 120.69(16) .
C11 C12 H12 119.7 .
C7 C12 H12 119.7 .
C14 C13 C18 120.05(15) .
C14 C13 N1 119.15(15) .
C18 C13 N1 120.58(15) .
C15 C14 C13 118.49(16) .
C15 C14 C19 120.03(16) .
C13 C14 C19 121.48(15) .
C16 C15 C14 121.66(17) .
C16 C15 H15 119.2 .
C14 C15 H15 119.2 .
C17 C16 C15 119.54(17) .
C17 C16 H16 120.2 .
C15 C16 H16 120.2 .
C16 C17 C18 121.32(17) .
C16 C17 H17 119.3 .
C18 C17 H17 119.3 .
C17 C18 C13 118.93(16) .
C17 C18 C22 118.40(16) .
C13 C18 C22 122.64(15) .
C14 C19 C20 112.14(16) .
C14 C19 C21 112.24(15) .
C20 C19 C21 109.90(16) .
C14 C19 H19 107.4 .
C20 C19 H19 107.4 .
C21 C19 H19 107.4 .
C19 C20 H20A 109.5 .
C19 C20 H20B 109.5 .
H20A C20 H20B 109.5 .
C19 C20 H20C 109.5 .
H20A C20 H20C 109.5 .
H20B C20 H20C 109.5 .
C19 C21 H21A 109.5 .
C19 C21 H21B 109.5 .
H21A C21 H21B 109.5 .
C19 C21 H21C 109.5 .
H21A C21 H21C 109.5 .
H21B C21 H21C 109.5 .
C18 C22 C24 112.03(14) .
C18 C22 C23 110.65(15) .
C24 C22 C23 110.46(15) .
C18 C22 H22 107.8 .
C24 C22 H22 107.8 .
C23 C22 H22 107.8 .
C22 C23 H23A 109.5 .
C22 C23 H23B 109.5 .
H23A C23 H23B 109.5 .
C22 C23 H23C 109.5 .
H23A C23 H23C 109.5 .
H23B C23 H23C 109.5 .
C22 C24 H24A 109.5 .
C22 C24 H24B 109.5 .
H24A C24 H24B 109.5 .
C22 C24 H24C 109.5 .
H24A C24 H24C 109.5 .
H24B C24 H24C 109.5 .
C26 C25 C30 118.45(15) .
C26 C25 N2 119.44(16) .
C30 C25 N2 122.08(15) .
C27 C26 C25 120.13(18) .
C27 C26 H26 119.9 .
C25 C26 H26 119.9 .
C28 C27 C26 121.06(18) .
C28 C27 H27 119.5 .
C26 C27 H27 119.5 .
C27 C28 C29 118.96(17) .
C27 C28 H28 120.5 .
C29 C28 H28 120.5 .
C30 C29 C28 120.64(18) .
C30 C29 H29 119.7 .
C28 C29 H29 119.7 .
C29 C30 C25 120.45(17) .
C29 C30 H30 119.8 .
C25 C30 H30 119.8 .
N3 C31 C36 127.47(16) .
N3 C31 C32 115.76(15) .
C36 C31 C32 116.74(16) .
C33 C32 C31 122.23(18) .
C33 C32 H32 118.9 .
C31 C32 H32 118.9 .
C32 C33 C34 120.26(19) .
C32 C33 H33 119.9 .
C34 C33 H33 119.9 .
C35 C34 C33 118.60(18) .
C35 C34 H34 120.7 .
C33 C34 H34 120.7 .
C34 C35 C36 121.65(18) .
C34 C35 H35 119.2 .
C36 C35 H35 119.2 .
C35 C36 C31 120.51(17) .
C35 C36 H36 119.7 .
C31 C36 H36 119.7 .

loop_
_geom_bond_atom_site_label_1
_geom_bond_atom_site_label_2
_geom_bond_distance
_geom_bond_site_symmetry_2
P1 N1 1.5648(14) .
P1 N2 1.6845(14) .
P1 C1 1.8078(18) .
P1 C7 1.8080(17) .
N1 C13 1.422(2) .
N1 Li1 1.943(3) .
C1 C6 1.397(2) .
C1 C2 1.398(2) .
Li1 N3 2.020(3) .
Li1 N3 2.035(3) 3_655
N2 C25 1.426(2) .
N2 N3 1.4439(19) .
C2 C3 1.385(3) .
C2 H2 0.9500 .
N3 C31 1.392(2) .
N3 Li1 2.035(3) 3_655
C3 C4 1.389(3) .
C3 H3 0.9500 .
C4 C5 1.380(3) .
C4 H4 0.9500 .
C5 C6 1.388(3) .
C5 H5 0.9500 .
C6 H6 0.9500 .
C7 C8 1.390(2) .
C7 C12 1.401(2) .
C8 C9 1.393(3) .
C8 H8 0.9500 .
C9 C10 1.379(3) .
C9 H9 0.9500 .
C10 C11 1.384(3) .
C10 H10 0.9500 .
C11 C12 1.389(2) .
C11 H11 0.9500 .
C12 H12 0.9500 .
C13 C14 1.413(2) .
C13 C18 1.414(2) .
C14 C15 1.398(2) .
C14 C19 1.518(2) .
C15 C16 1.383(3) .
C15 H15 0.9500 .
C16 C17 1.380(3) .
C16 H16 0.9500 .
C17 C18 1.397(2) .
C17 H17 0.9500 .
C18 C22 1.519(2) .
C19 C20 1.527(3) .
C19 C21 1.531(3) .
C19 H19 1.0000 .
C20 H20A 0.9800 .
C20 H20B 0.9800 .
C20 H20C 0.9800 .
C21 H21A 0.9800 .
C21 H21B 0.9800 .
C21 H21C 0.9800 .
C22 C24 1.532(2) .
C22 C23 1.532(3) .
C22 H22 1.0000 .
C23 H23A 0.9800 .
C23 H23B 0.9800 .
C23 H23C 0.9800 .
C24 H24A 0.9800 .
C24 H24B 0.9800 .
C24 H24C 0.9800 .
C25 C26 1.398(2) .
C25 C30 1.399(2) .
C26 C27 1.389(2) .
C26 H26 0.9500 .
C27 C28 1.382(3) .
C27 H27 0.9500 .
C28 C29 1.388(3) .
C28 H28 0.9500 .
C29 C30 1.387(2) .
C29 H29 0.9500 .
C30 H30 0.9500 .
C31 C36 1.406(2) .
C31 C32 1.409(3) .
C32 C33 1.379(3) .
C32 H32 0.9500 .
C33 C34 1.389(3) .
C33 H33 0.9500 .
C34 C35 1.384(3) .
C34 H34 0.9500 .
C35 C36 1.390(2) .
C35 H35 0.9500 .
C36 H36 0.9500 .
